data_2216718
loop_
_publ_author_name
'Cristea, Adina'
'Varga, Richard A.'
'Silvestru, Cristian'

_publ_section_title
;
 <i>N</i>-(2-Bromobenzyl)-2,6-diisopropylaniline
;
_journal_coeditor_code PV2038
_journal_issue 12
_journal_name_full 'Acta Crystallographica Section E'
_journal_page_first o4528
_journal_page_last o4529
_journal_paper_doi 10.1107/S1600536807052907
_journal_volume 63
_journal_year 2007
_chemical_formula_iupac 'C19 H24 Br N'
_chemical_formula_moiety 'C19 H24 Br N'
_chemical_formula_sum 'C19 H24 Br N'
_chemical_formula_weight 346.30
_chemical_name_systematic
;
<i>N</i>-(2-Bromobenzyl)-2,6-diisopropylaniline
;
_space_group_IT_number 14
_symmetry_cell_setting monoclinic
_symmetry_space_group_name_Hall '-P 2ybc'
_symmetry_space_group_name_H-M 'P 1 21/c 1'
_atom_sites_solution_hydrogens geom
_atom_sites_solution_primary direct
_atom_sites_solution_secondary difmap
_audit_creation_method SHELXL-97
_cell_angle_alpha 90.00
_cell_angle_beta 94.650(18)
_cell_angle_gamma 90.00
_cell_formula_units_Z 8
_cell_length_a 17.207(17)
_cell_length_b 14.742(15)
_cell_length_c 13.870(14)
_cell_measurement_reflns_used 4084
_cell_measurement_temperature 297(2)
_cell_measurement_theta_max 20.63
_cell_measurement_theta_min 2.28
_cell_volume 3507(6)
_computing_cell_refinement 'SMART (Bruker, 2000)'
_computing_data_collection 'SMART (Bruker, 2000)'
_computing_data_reduction 'SAINT-Plus (Bruker, 2000)'
_computing_molecular_graphics 'DIAMOND (Brandenburg, 2006)'
_computing_publication_material 'publCIF (Westrip, 2007)'
_computing_structure_refinement 'SHELXTL (Bruker, 2001)'
_computing_structure_solution 'SHELXS97 (Sheldrick, 1997)'
_diffrn_ambient_temperature 297(2)
_diffrn_measured_fraction_theta_full 0.999
_diffrn_measured_fraction_theta_max 0.999
_diffrn_measurement_device_type 'Bruker SMART APEX CCD area-detector'
_diffrn_measurement_method '\w and \f'
_diffrn_radiation_monochromator graphite
_diffrn_radiation_source 'fine-focus sealed tube'
_diffrn_radiation_type MoK\a
_diffrn_radiation_wavelength 0.71073
_diffrn_reflns_av_R_equivalents 0.0581
_diffrn_reflns_av_sigmaI/netI 0.0576
_diffrn_reflns_limit_h_max 21
_diffrn_reflns_limit_h_min -21
_diffrn_reflns_limit_k_max 17
_diffrn_reflns_limit_k_min -18
_diffrn_reflns_limit_l_max 17
_diffrn_reflns_limit_l_min -17
_diffrn_reflns_number 27700
_diffrn_reflns_theta_full 26.37
_diffrn_reflns_theta_max 26.37
_diffrn_reflns_theta_min 1.19
_exptl_absorpt_coefficient_mu 2.339
_exptl_absorpt_correction_T_max 0.483
_exptl_absorpt_correction_T_min 0.304
_exptl_absorpt_correction_type multi-scan
_exptl_absorpt_process_details '(SADABS; Bruker 2001)'
_exptl_crystal_colour yellow
_exptl_crystal_density_diffrn 1.312
_exptl_crystal_density_method 'not measured'
_exptl_crystal_description Block
_exptl_crystal_F_000 1440
_exptl_crystal_size_max 0.60
_exptl_crystal_size_mid 0.33
_exptl_crystal_size_min 0.31
_refine_diff_density_max 0.363
_refine_diff_density_min -0.333
_refine_ls_extinction_method none
_refine_ls_goodness_of_fit_ref 1.033
_refine_ls_hydrogen_treatment mixed
_refine_ls_matrix_type full
_refine_ls_number_parameters 395
_refine_ls_number_reflns 7183
_refine_ls_number_restraints 2
_refine_ls_restrained_S_all 1.033
_refine_ls_R_factor_all 0.0968
_refine_ls_R_factor_gt 0.0467
_refine_ls_shift/su_max 0.001
_refine_ls_shift/su_mean 0.000
_refine_ls_structure_factor_coef Fsqd
_refine_ls_weighting_details 'calc w=1/[\s^2^(Fo^2^)+(0.0628P)^2^] where P=(Fo^2^+2Fc^2^)/3'
_refine_ls_weighting_scheme calc
_refine_ls_wR_factor_gt 0.1089
_refine_ls_wR_factor_ref 0.1341
_reflns_number_gt 4220
_reflns_number_total 7183
_reflns_threshold_expression I>2\s(I)
_cod_data_source_file pv2038.cif
_cod_data_source_block I
_cod_depositor_comments
;
The following automatic conversions were performed:
'_symmetry_cell_setting' value 'Monoclinic' changed to 'monoclinic'
according to '/home/saulius/struct/CIF-dictionaries/cif_core.dic'
dictionary named 'cif_core.dic' version 2.4.1 from 2010-06-29.

Automatic conversion script
Id: cif_fix_enum 1527 2010-12-29 10:47:43Z saulius 

The following automatic conversions were performed:

'_symmetry_cell_setting' value 'Monoclinic' changed to 'monoclinic'
according to /home/saulius/struct/CIF-dictionaries/cif_core.dic
dictionary named 'cif_core.dic' version 2.4.1 from 2010-06-29.

Automatic conversion script
Id: cif_fix_values 1715 2011-07-08 13:25:40Z adriana 
;
_cod_original_sg_symbol_H-M 'P 21/c '
_cod_database_code 2216718
_cod_database_fobs_code 2216718

loop_
_symmetry_equiv_pos_as_xyz
'x, y, z'
'-x, y+1/2, -z+1/2'
'-x, -y, -z'
'x, -y-1/2, z-1/2'

loop_
_atom_site_type_symbol
_atom_site_label
_atom_site_fract_x
_atom_site_fract_y
_atom_site_fract_z
_atom_site_U_iso_or_equiv
_atom_site_adp_type
_atom_site_calc_flag
_atom_site_refinement_flags
_atom_site_occupancy
Br Br1 0.08740(3) 0.45571(3) 0.59450(3) 0.08102(18) Uani d . 1
Br Br2 0.27279(3) 0.23566(3) 0.17106(3) 0.08471(19) Uani d . 1
C C1 0.1518(2) 0.4781(2) 0.4920(2) 0.0536(9) Uani d . 1
C C2 0.14641(17) 0.4235(2) 0.4103(2) 0.0451(8) Uani d . 1
C C3 0.19723(19) 0.4424(2) 0.3403(3) 0.0511(8) Uani d . 1
H H3 0.1948 0.4073 0.2844 0.061 Uiso calc R 1
C C4 0.2511(2) 0.5113(2) 0.3510(3) 0.0645(10) Uani d . 1
H H4 0.2851 0.5219 0.3034 0.077 Uiso calc R 1
C C5 0.2545(2) 0.5645(3) 0.4324(3) 0.0758(12) Uani d . 1
H H5 0.2903 0.6118 0.4394 0.091 Uiso calc R 1
C C6 0.2059(2) 0.5483(2) 0.5032(3) 0.0719(11) Uani d . 1
H H6 0.2087 0.5840 0.5586 0.086 Uiso calc R 1
C C7 0.0881(2) 0.3477(2) 0.4003(3) 0.0559(9) Uani d . 1
H H7A 0.0918 0.3120 0.4592 0.067 Uiso calc R 1
H H7B 0.0360 0.3731 0.3921 0.067 Uiso calc R 1
C C8 0.05121(19) 0.2092(2) 0.3135(2) 0.0476(8) Uani d . 1
C C9 -0.0186(2) 0.2083(2) 0.2549(3) 0.0534(9) Uani d . 1
C C10 -0.0616(2) 0.1296(2) 0.2484(3) 0.0618(9) Uani d . 1
H H10 -0.1075 0.1278 0.2082 0.074 Uiso calc R 1
C C11 -0.0382(2) 0.0542(2) 0.2998(3) 0.0638(10) Uani d . 1
H H11 -0.0681 0.0016 0.2946 0.077 Uiso calc R 1
C C12 0.0298(2) 0.0560(2) 0.3593(3) 0.0614(9) Uani d . 1
H H12 0.0452 0.0047 0.3950 0.074 Uiso calc R 1
C C13 0.07529(19) 0.1330(2) 0.3665(2) 0.0521(8) Uani d . 1
C C14 -0.0486(2) 0.2900(3) 0.1966(3) 0.0710(11) Uani d . 1
H H14 -0.0119 0.3400 0.2111 0.085 Uiso calc R 1
C C15 -0.0516(3) 0.2724(3) 0.0888(4) 0.1121(18) Uani d . 1
H H15A -0.0860 0.2225 0.0726 0.168 Uiso calc R 1
H H15B -0.0002 0.2580 0.0710 0.168 Uiso calc R 1
H H15C -0.0704 0.3256 0.0544 0.168 Uiso calc R 1
C C16 -0.1270(3) 0.3199(4) 0.2250(5) 0.137(2) Uani d . 1
H H16A -0.1656 0.2759 0.2032 0.206 Uiso calc R 1
H H16B -0.1400 0.3775 0.1959 0.206 Uiso calc R 1
H H16C -0.1254 0.3253 0.2941 0.206 Uiso calc R 1
C C17 0.1525(2) 0.1301(3) 0.4277(3) 0.0667(10) Uani d . 1
H H17 0.1717 0.1925 0.4354 0.080 Uiso calc R 1
C C18 0.2125(2) 0.0761(3) 0.3792(3) 0.0883(13) Uani d . 1
H H18A 0.1977 0.0133 0.3772 0.132 Uiso calc R 1
H H18B 0.2623 0.0825 0.4150 0.132 Uiso calc R 1
H H18C 0.2157 0.0981 0.3145 0.132 Uiso calc R 1
C C19 0.1435(3) 0.0919(4) 0.5285(3) 0.119(2) Uani d . 1
H H19A 0.1085 0.1296 0.5612 0.178 Uiso calc R 1
H H19B 0.1934 0.0906 0.5647 0.178 Uiso calc R 1
H H19C 0.1228 0.0314 0.5229 0.178 Uiso calc R 1
C C20 0.33447(19) 0.2507(2) 0.0648(2) 0.0488(8) Uani d . 1
C C21 0.38118(18) 0.3273(2) 0.0587(2) 0.0437(7) Uani d . 1
C C22 0.4236(2) 0.3337(2) -0.0213(2) 0.0583(9) Uani d . 1
H H22 0.4555 0.3839 -0.0280 0.070 Uiso calc R 1
C C23 0.4198(3) 0.2671(3) -0.0916(3) 0.0779(12) Uani d . 1
H H23 0.4490 0.2726 -0.1449 0.093 Uiso calc R 1
C C24 0.3734(2) 0.1936(3) -0.0826(3) 0.0732(11) Uani d . 1
H H24 0.3709 0.1488 -0.1300 0.088 Uiso calc R 1
C C25 0.3306(2) 0.1846(2) -0.0050(3) 0.0619(10) Uani d . 1
H H25 0.2990 0.1341 0.0007 0.074 Uiso calc R 1
C C26 0.3839(2) 0.3989(2) 0.1358(2) 0.0534(8) Uani d . 1
H H26A 0.3317 0.4221 0.1414 0.064 Uiso calc R 1
H H26B 0.4020 0.3720 0.1973 0.064 Uiso calc R 1
C C27 0.43522(19) 0.5466(2) 0.1832(2) 0.0481(8) Uani d . 1
C C28 0.38287(19) 0.6181(2) 0.1681(2) 0.0522(8) Uani d . 1
C C29 0.3880(2) 0.6892(2) 0.2329(3) 0.0674(10) Uani d . 1
H H29 0.3539 0.7379 0.2237 0.081 Uiso calc R 1
C C30 0.4422(3) 0.6892(3) 0.3101(3) 0.0753(12) Uani d . 1
H H30 0.4450 0.7383 0.3524 0.090 Uiso calc R 1
C C31 0.4920(2) 0.6186(3) 0.3261(3) 0.0705(11) Uani d . 1
H H31 0.5280 0.6194 0.3799 0.085 Uiso calc R 1
C C32 0.4900(2) 0.5453(2) 0.2633(3) 0.0565(9) Uani d . 1
C C33 0.3235(2) 0.6204(3) 0.0810(3) 0.0704(11) Uani d . 1
H H33 0.3168 0.5578 0.0581 0.084 Uiso calc R 1
C C34 0.2454(3) 0.6534(6) 0.1035(4) 0.161(3) Uani d . 1
H H34A 0.2496 0.7146 0.1269 0.241 Uiso calc R 1
H H34B 0.2256 0.6154 0.1521 0.241 Uiso calc R 1
H H34C 0.2104 0.6515 0.0459 0.241 Uiso calc R 1
C C35 0.3519(3) 0.6745(4) -0.0009(3) 0.1128(18) Uani d . 1
H H35A 0.3122 0.6761 -0.0536 0.169 Uiso calc R 1
H H35B 0.3980 0.6467 -0.0222 0.169 Uiso calc R 1
H H35C 0.3638 0.7352 0.0206 0.169 Uiso calc R 1
C C36 0.5474(2) 0.4683(3) 0.2809(3) 0.0757(12) Uani d . 1
H H36 0.5248 0.4147 0.2475 0.091 Uiso calc R 1
C C37 0.6232(3) 0.4892(4) 0.2376(4) 0.1159(18) Uani d . 1
H H37A 0.6135 0.4976 0.1691 0.174 Uiso calc R 1
H H37B 0.6589 0.4397 0.2500 0.174 Uiso calc R 1
H H37C 0.6454 0.5436 0.2662 0.174 Uiso calc R 1
C C38 0.5624(3) 0.4441(3) 0.3879(4) 0.128(2) Uani d . 1
H H38A 0.5928 0.3895 0.3943 0.191 Uiso calc R 1
H H38B 0.5135 0.4349 0.4152 0.191 Uiso calc R 1
H H38C 0.5903 0.4927 0.4213 0.191 Uiso calc R 1
N N1 0.10011(18) 0.2884(2) 0.3183(2) 0.0568(8) Uani d D 1
N N2 0.43507(18) 0.47372(19) 0.1151(2) 0.0542(7) Uani d D 1
H H2 0.428(3) 0.482(3) 0.0571(15) 0.109(18) Uiso d D 1
H H1 0.092(2) 0.322(2) 0.267(2) 0.092(15) Uiso d D 1

loop_
_atom_site_aniso_label
_atom_site_aniso_U_11
_atom_site_aniso_U_22
_atom_site_aniso_U_33
_atom_site_aniso_U_12
_atom_site_aniso_U_13
_atom_site_aniso_U_23
Br1 0.0975(4) 0.0830(3) 0.0650(3) 0.0026(2) 0.0213(2) -0.0153(2)
Br2 0.1145(4) 0.0704(3) 0.0735(3) -0.0334(2) 0.0336(3) -0.0005(2)
C1 0.057(2) 0.0439(19) 0.060(2) 0.0026(16) 0.0021(17) -0.0036(16)
C2 0.0443(19) 0.0374(17) 0.053(2) 0.0013(14) -0.0015(15) 0.0014(15)
C3 0.052(2) 0.0438(19) 0.056(2) -0.0004(16) 0.0000(16) 0.0046(16)
C4 0.056(2) 0.053(2) 0.084(3) -0.0081(18) 0.002(2) 0.016(2)
C5 0.071(3) 0.056(2) 0.098(3) -0.020(2) -0.005(3) 0.000(2)
C6 0.078(3) 0.056(2) 0.079(3) -0.007(2) -0.010(2) -0.015(2)
C7 0.056(2) 0.048(2) 0.065(2) -0.0078(16) 0.0126(18) -0.0139(17)
C8 0.049(2) 0.0422(18) 0.053(2) -0.0100(15) 0.0095(17) -0.0102(15)
C9 0.054(2) 0.0411(19) 0.065(2) -0.0045(16) 0.0055(18) -0.0031(16)
C10 0.055(2) 0.056(2) 0.074(2) -0.0089(18) -0.0058(19) -0.0026(19)
C11 0.064(3) 0.046(2) 0.081(3) -0.0148(17) -0.005(2) -0.0007(19)
C12 0.063(2) 0.048(2) 0.071(2) -0.0078(18) -0.006(2) 0.0029(18)
C13 0.048(2) 0.052(2) 0.056(2) -0.0046(16) 0.0005(16) -0.0087(17)
C14 0.072(3) 0.051(2) 0.089(3) -0.0002(19) -0.001(2) 0.009(2)
C15 0.150(5) 0.093(4) 0.093(4) 0.017(3) 0.009(3) 0.031(3)
C16 0.142(5) 0.100(4) 0.176(6) 0.063(4) 0.047(4) 0.039(4)
C17 0.057(2) 0.064(2) 0.076(3) -0.0052(19) -0.009(2) -0.007(2)
C18 0.055(3) 0.115(4) 0.095(3) 0.002(2) 0.008(2) -0.010(3)
C19 0.079(3) 0.209(6) 0.066(3) 0.015(4) -0.008(2) -0.001(4)
C20 0.053(2) 0.049(2) 0.0435(19) -0.0018(15) -0.0020(15) 0.0021(15)
C21 0.0465(19) 0.0418(18) 0.0415(18) -0.0037(14) -0.0040(15) 0.0008(14)
C22 0.060(2) 0.058(2) 0.058(2) -0.0121(17) 0.0119(18) -0.0073(18)
C23 0.087(3) 0.092(3) 0.057(2) -0.015(2) 0.021(2) -0.023(2)
C24 0.086(3) 0.072(3) 0.061(2) -0.017(2) 0.006(2) -0.026(2)
C25 0.069(3) 0.052(2) 0.063(2) -0.0127(18) -0.007(2) -0.0057(18)
C26 0.060(2) 0.0476(19) 0.053(2) -0.0115(16) 0.0066(17) -0.0043(16)
C27 0.051(2) 0.0449(19) 0.050(2) -0.0129(16) 0.0118(16) -0.0045(15)
C28 0.051(2) 0.048(2) 0.059(2) -0.0067(16) 0.0111(17) 0.0016(17)
C29 0.070(3) 0.051(2) 0.084(3) 0.0049(19) 0.020(2) -0.003(2)
C30 0.092(3) 0.063(3) 0.072(3) -0.011(2) 0.018(3) -0.022(2)
C31 0.082(3) 0.069(3) 0.059(2) -0.017(2) -0.002(2) -0.011(2)
C32 0.053(2) 0.054(2) 0.063(2) -0.0114(17) 0.0042(18) -0.0030(18)
C33 0.063(3) 0.069(3) 0.079(3) -0.005(2) -0.001(2) 0.016(2)
C34 0.066(3) 0.295(9) 0.120(5) 0.017(5) 0.007(3) 0.050(5)
C35 0.102(4) 0.149(5) 0.086(3) -0.016(3) -0.003(3) 0.039(3)
C36 0.066(3) 0.061(2) 0.098(3) -0.007(2) -0.008(2) -0.001(2)
C37 0.075(3) 0.113(4) 0.161(5) 0.018(3) 0.023(3) 0.019(4)
C38 0.132(5) 0.108(4) 0.139(5) 0.007(3) -0.019(4) 0.052(4)
N1 0.070(2) 0.0464(17) 0.0551(19) -0.0163(15) 0.0106(16) -0.0071(15)
N2 0.067(2) 0.0471(17) 0.0500(19) -0.0166(14) 0.0114(15) -0.0080(14)

loop_
_atom_type_symbol
_atom_type_description
_atom_type_scat_dispersion_real
_atom_type_scat_dispersion_imag
_atom_type_scat_source
C C 0.0033 0.0016 'International Tables Vol C Tables 4.2.6.8 and 6.1.1.4'
H H 0.0000 0.0000 'International Tables Vol C Tables 4.2.6.8 and 6.1.1.4'
N N 0.0061 0.0033 'International Tables Vol C Tables 4.2.6.8 and 6.1.1.4'
Br Br -0.2901 2.4595 'International Tables Vol C Tables 4.2.6.8 and 6.1.1.4'

loop_
_geom_angle_atom_site_label_1
_geom_angle_atom_site_label_2
_geom_angle_atom_site_label_3
_geom_angle
C2 C1 C6 121.5(3)
C2 C1 Br1 120.4(3)
C6 C1 Br1 118.1(3)
C3 C2 C1 116.9(3)
C3 C2 C7 122.7(3)
C1 C2 C7 120.5(3)
C4 C3 C2 122.0(3)
C4 C3 H3 119.0
C2 C3 H3 119.0
C5 C4 C3 119.7(4)
C5 C4 H4 120.2
C3 C4 H4 120.2
C6 C5 C4 120.3(4)
C6 C5 H5 119.8
C4 C5 H5 119.8
C5 C6 C1 119.7(4)
C5 C6 H6 120.2
C1 C6 H6 120.2
N1 C7 C2 112.4(3)
N1 C7 H7A 109.1
C2 C7 H7A 109.1
N1 C7 H7B 109.1
C2 C7 H7B 109.1
H7A C7 H7B 107.9
C13 C8 C9 120.5(3)
C13 C8 N1 119.0(3)
C9 C8 N1 120.5(3)
C10 C9 C8 118.7(3)
C10 C9 C14 118.5(3)
C8 C9 C14 122.8(3)
C11 C10 C9 121.3(3)
C11 C10 H10 119.4
C9 C10 H10 119.4
C10 C11 C12 119.9(3)
C10 C11 H11 120.0
C12 C11 H11 120.0
C11 C12 C13 120.6(3)
C11 C12 H12 119.7
C13 C12 H12 119.7
C12 C13 C8 119.0(3)
C12 C13 C17 118.9(3)
C8 C13 C17 122.0(3)
C16 C14 C15 110.5(4)
C16 C14 C9 111.5(4)
C15 C14 C9 111.9(3)
C16 C14 H14 107.6
C15 C14 H14 107.6
C9 C14 H14 107.6
C14 C15 H15A 109.5
C14 C15 H15B 109.5
H15A C15 H15B 109.5
C14 C15 H15C 109.5
H15A C15 H15C 109.5
H15B C15 H15C 109.5
C14 C16 H16A 109.5
C14 C16 H16B 109.5
H16A C16 H16B 109.5
C14 C16 H16C 109.5
H16A C16 H16C 109.5
H16B C16 H16C 109.5
C18 C17 C13 111.4(3)
C18 C17 C19 109.8(4)
C13 C17 C19 111.9(3)
C18 C17 H17 107.8
C13 C17 H17 107.8
C19 C17 H17 107.8
C17 C18 H18A 109.5
C17 C18 H18B 109.5
H18A C18 H18B 109.5
C17 C18 H18C 109.5
H18A C18 H18C 109.5
H18B C18 H18C 109.5
C17 C19 H19A 109.5
C17 C19 H19B 109.5
H19A C19 H19B 109.5
C17 C19 H19C 109.5
H19A C19 H19C 109.5
H19B C19 H19C 109.5
C25 C20 C21 121.9(3)
C25 C20 Br2 117.9(3)
C21 C20 Br2 120.2(2)
C22 C21 C20 116.7(3)
C22 C21 C26 122.5(3)
C20 C21 C26 120.8(3)
C21 C22 C23 121.4(3)
C21 C22 H22 119.3
C23 C22 H22 119.3
C24 C23 C22 119.8(4)
C24 C23 H23 120.1
C22 C23 H23 120.1
C23 C24 C25 120.7(4)
C23 C24 H24 119.6
C25 C24 H24 119.6
C24 C25 C20 119.5(3)
C24 C25 H25 120.3
C20 C25 H25 120.3
N2 C26 C21 112.2(3)
N2 C26 H26A 109.2
C21 C26 H26A 109.2
N2 C26 H26B 109.2
C21 C26 H26B 109.2
H26A C26 H26B 107.9
C28 C27 C32 121.0(3)
C28 C27 N2 120.2(3)
C32 C27 N2 118.7(3)
C29 C28 C27 118.1(3)
C29 C28 C33 120.4(3)
C27 C28 C33 121.4(3)
C30 C29 C28 121.1(4)
C30 C29 H29 119.4
C28 C29 H29 119.4
C31 C30 C29 120.8(4)
C31 C30 H30 119.6
C29 C30 H30 119.6
C30 C31 C32 120.8(4)
C30 C31 H31 119.6
C32 C31 H31 119.6
C31 C32 C27 118.0(3)
C31 C32 C36 120.1(3)
C27 C32 C36 121.9(3)
C34 C33 C35 109.9(4)
C34 C33 C28 113.7(4)
C35 C33 C28 112.0(3)
C34 C33 H33 107.0
C35 C33 H33 107.0
C28 C33 H33 107.0
C33 C34 H34A 109.5
C33 C34 H34B 109.5
H34A C34 H34B 109.5
C33 C34 H34C 109.5
H34A C34 H34C 109.5
H34B C34 H34C 109.5
C33 C35 H35A 109.5
C33 C35 H35B 109.5
H35A C35 H35B 109.5
C33 C35 H35C 109.5
H35A C35 H35C 109.5
H35B C35 H35C 109.5
C37 C36 C32 110.9(4)
C37 C36 C38 110.5(4)
C32 C36 C38 112.9(4)
C37 C36 H36 107.4
C32 C36 H36 107.4
C38 C36 H36 107.4
C36 C37 H37A 109.5
C36 C37 H37B 109.5
H37A C37 H37B 109.5
C36 C37 H37C 109.5
H37A C37 H37C 109.5
H37B C37 H37C 109.5
C36 C38 H38A 109.5
C36 C38 H38B 109.5
H38A C38 H38B 109.5
C36 C38 H38C 109.5
H38A C38 H38C 109.5
H38B C38 H38C 109.5
C8 N1 C7 113.7(3)
C8 N1 H1 112(3)
C7 N1 H1 106(3)
C27 N2 C26 114.1(3)
C27 N2 H2 122(3)
C26 N2 H2 106(3)

loop_
_geom_bond_atom_site_label_1
_geom_bond_atom_site_label_2
_geom_bond_distance
Br1 C1 1.901(4)
Br2 C20 1.898(4)
C1 C2 1.387(5)
C1 C6 1.393(5)
C2 C3 1.386(4)
C2 C7 1.501(4)
C3 C4 1.376(5)
C3 H3 0.9300
C4 C5 1.372(6)
C4 H4 0.9300
C5 C6 1.362(6)
C5 H5 0.9300
C6 H6 0.9300
C7 N1 1.462(4)
C7 H7A 0.9700
C7 H7B 0.9700
C8 C13 1.387(5)
C8 C9 1.396(5)
C8 N1 1.438(4)
C9 C10 1.374(5)
C9 C14 1.518(5)
C10 C11 1.364(5)
C10 H10 0.9300
C11 C12 1.375(5)
C11 H11 0.9300
C12 C13 1.378(5)
C12 H12 0.9300
C13 C17 1.519(5)
C14 C16 1.502(6)
C14 C15 1.514(6)
C14 H14 0.9800
C15 H15A 0.9600
C15 H15B 0.9600
C15 H15C 0.9600
C16 H16A 0.9600
C16 H16B 0.9600
C16 H16C 0.9600
C17 C18 1.505(5)
C17 C19 1.526(6)
C17 H17 0.9800
C18 H18A 0.9600
C18 H18B 0.9600
C18 H18C 0.9600
C19 H19A 0.9600
C19 H19B 0.9600
C19 H19C 0.9600
C20 C25 1.371(5)
C20 C21 1.393(4)
C21 C22 1.380(4)
C21 C26 1.500(4)
C22 C23 1.381(5)
C22 H22 0.9300
C23 C24 1.358(6)
C23 H23 0.9300
C24 C25 1.359(5)
C24 H24 0.9300
C25 H25 0.9300
C26 N2 1.454(4)
C26 H26A 0.9700
C26 H26B 0.9700
C27 C28 1.392(5)
C27 C32 1.398(5)
C27 N2 1.430(4)
C28 C29 1.378(5)
C28 C33 1.518(5)
C29 C30 1.361(6)
C29 H29 0.9300
C30 C31 1.355(6)
C30 H30 0.9300
C31 C32 1.386(5)
C31 H31 0.9300
C32 C36 1.512(5)
C33 C34 1.487(6)
C33 C35 1.502(6)
C33 H33 0.9800
C34 H34A 0.9600
C34 H34B 0.9600
C34 H34C 0.9600
C35 H35A 0.9600
C35 H35B 0.9600
C35 H35C 0.9600
C36 C37 1.511(6)
C36 C38 1.527(6)
C36 H36 0.9800
C37 H37A 0.9600
C37 H37B 0.9600
C37 H37C 0.9600
C38 H38A 0.9600
C38 H38B 0.9600
C38 H38C 0.9600
N1 H1 0.863(18)
N2 H2 0.814(19)

loop_
_geom_hbond_atom_site_label_D
_geom_hbond_atom_site_label_H
_geom_hbond_atom_site_label_A
_geom_hbond_distance_DH
_geom_hbond_distance_HA
_geom_hbond_distance_DA
_geom_hbond_angle_DHA
C18 H18C Br2 0.96 3.06 3.928(5) 151

loop_
_geom_torsion_atom_site_label_1
_geom_torsion_atom_site_label_2
_geom_torsion_atom_site_label_3
_geom_torsion_atom_site_label_4
_geom_torsion
C6 C1 C2 C3 -0.2(5)
Br1 C1 C2 C3 -177.8(2)
C6 C1 C2 C7 179.5(3)
Br1 C1 C2 C7 1.8(4)
C1 C2 C3 C4 0.5(5)
C7 C2 C3 C4 -179.1(3)
C2 C3 C4 C5 -1.0(5)
C3 C4 C5 C6 1.1(6)
C4 C5 C6 C1 -0.8(6)
C2 C1 C6 C5 0.3(6)
Br1 C1 C6 C5 178.0(3)
C3 C2 C7 N1 9.6(5)
C1 C2 C7 N1 -170.1(3)
C13 C8 C9 C10 -2.0(5)
N1 C8 C9 C10 176.6(3)
C13 C8 C9 C14 179.0(3)
N1 C8 C9 C14 -2.4(5)
C8 C9 C10 C11 1.7(5)
C14 C9 C10 C11 -179.3(4)
C9 C10 C11 C12 -0.2(6)
C10 C11 C12 C13 -1.0(6)
C11 C12 C13 C8 0.7(5)
C11 C12 C13 C17 -176.0(3)
C9 C8 C13 C12 0.9(5)
N1 C8 C13 C12 -177.7(3)
C9 C8 C13 C17 177.4(3)
N1 C8 C13 C17 -1.2(5)
C10 C9 C14 C16 60.7(5)
C8 C9 C14 C16 -120.3(5)
C10 C9 C14 C15 -63.6(5)
C8 C9 C14 C15 115.4(4)
C12 C13 C17 C18 73.0(5)
C8 C13 C17 C18 -103.5(4)
C12 C13 C17 C19 -50.4(5)
C8 C13 C17 C19 133.1(4)
C25 C20 C21 C22 0.0(5)
Br2 C20 C21 C22 -179.4(2)
C25 C20 C21 C26 179.6(3)
Br2 C20 C21 C26 0.3(4)
C20 C21 C22 C23 0.0(5)
C26 C21 C22 C23 -179.7(4)
C21 C22 C23 C24 0.1(6)
C22 C23 C24 C25 -0.1(7)
C23 C24 C25 C20 0.0(6)
C21 C20 C25 C24 0.0(5)
Br2 C20 C25 C24 179.4(3)
C22 C21 C26 N2 0.5(5)
C20 C21 C26 N2 -179.1(3)
C32 C27 C28 C29 1.9(5)
N2 C27 C28 C29 -176.5(3)
C32 C27 C28 C33 179.6(3)
N2 C27 C28 C33 1.2(5)
C27 C28 C29 C30 -0.7(5)
C33 C28 C29 C30 -178.4(3)
C28 C29 C30 C31 -0.8(6)
C29 C30 C31 C32 1.1(6)
C30 C31 C32 C27 0.1(6)
C30 C31 C32 C36 178.4(4)
C28 C27 C32 C31 -1.6(5)
N2 C27 C32 C31 176.8(3)
C28 C27 C32 C36 -179.9(3)
N2 C27 C32 C36 -1.5(5)
C29 C28 C33 C34 -43.1(5)
C27 C28 C33 C34 139.3(5)
C29 C28 C33 C35 82.3(5)
C27 C28 C33 C35 -95.4(4)
C31 C32 C36 C37 -85.3(5)
C27 C32 C36 C37 93.0(5)
C31 C32 C36 C38 39.4(5)
C27 C32 C36 C38 -142.4(4)
C13 C8 N1 C7 -85.2(4)
C9 C8 N1 C7 96.2(4)
C2 C7 N1 C8 173.0(3)
C28 C27 N2 C26 -90.3(4)
C32 C27 N2 C26 91.2(4)
C21 C26 N2 C27 175.8(3)

loop_
_cod_related_entry_id
_cod_related_entry_database
_cod_related_entry_code
1 ChemSpider 24738907
